data_7249620
loop_
_publ_author_name
'Shen, Yue'
'Jin, Jiu-Zeng'
'Yang, Zhen-Yu'
'Zhao, Jie'
'Liu, Bin-Qiu'
'Zhang, Ju-Wen'

_publ_section_title
;
 Syntheses and properties of two pH-directed types of cobalt--lanthanoid
 heterometallic complexes constructed from 2,5-dichlorobenzoate and
 1,10-phenanthroline
;
_journal_issue 48
_journal_name_full CrystEngComm
_journal_page_first 6873
_journal_page_last 6882
_journal_paper_doi 10.1039/D4CE00886C
_journal_volume 26
_journal_year 2024
_chemical_formula_moiety 'C94 H48 Cl20 Co2 N4 O20 Sm2'
_chemical_formula_sum 'C94 H48 Cl20 Co2 N4 O20 Sm2'
_chemical_formula_weight 2680.92
_space_group_crystal_system monoclinic
_space_group_IT_number 14
_space_group_name_Hall '-P 2yn'
_space_group_name_H-M_alt 'P 1 21/n 1'
_atom_sites_solution_hydrogens geom
_audit_creation_date 2022-01-27
_audit_creation_method
;
Olex2 1.3-alpha
(compiled 2020.11.12 svn.r5f609507 for OlexSys, GUI svn.r6403)
;
_audit_update_record
;
2022-07-08 deposited with the CCDC.	2024-11-14 downloaded from the CCDC.
;
_cell_angle_alpha 90.000(5)
_cell_angle_beta 107.125(5)
_cell_angle_gamma 90.000(5)
_cell_formula_units_Z 2
_cell_length_a 13.696(5)
_cell_length_b 27.504(5)
_cell_length_c 14.247(5)
_cell_measurement_reflns_used 9903
_cell_measurement_temperature 296(2)
_cell_measurement_theta_max 28.267
_cell_measurement_theta_min 2.565
_cell_volume 5129(3)
_computing_cell_refinement 'SAINT V8.18C (?, 2016)'
_computing_data_collection 'SMART (Bruker, 2001)'
_computing_data_reduction 'SAINT V8.18C (?, 2016)'
_computing_molecular_graphics 'Olex2 1.3-alpha (Dolomanov et al., 2009)'
_computing_publication_material 'Olex2 1.3-alpha (Dolomanov et al., 2009)'
_computing_structure_refinement 'SHELXL 2018/3 (Sheldrick, 2015)'
_computing_structure_solution 'SHELXS-97 (Sheldrick, 1990)'
_diffrn_ambient_temperature 296(2)
_diffrn_measured_fraction_theta_full 1.000
_diffrn_measured_fraction_theta_max 0.999
_diffrn_measurement_device_type 'Bruker P4'
_diffrn_measurement_method '\w scans'
_diffrn_radiation_monochromator graphite
_diffrn_radiation_type MoK\a
_diffrn_radiation_wavelength 0.71069
_diffrn_reflns_av_R_equivalents 0.0331
_diffrn_reflns_av_unetI/netI 0.0346
_diffrn_reflns_Laue_measured_fraction_full 1.000
_diffrn_reflns_Laue_measured_fraction_max 0.999
_diffrn_reflns_limit_h_max 17
_diffrn_reflns_limit_h_min -18
_diffrn_reflns_limit_k_max 36
_diffrn_reflns_limit_k_min -34
_diffrn_reflns_limit_l_max 19
_diffrn_reflns_limit_l_min -12
_diffrn_reflns_number 37564
_diffrn_reflns_point_group_measured_fraction_full 1.000
_diffrn_reflns_point_group_measured_fraction_max 0.999
_diffrn_reflns_theta_full 25.240
_diffrn_reflns_theta_max 28.353
_diffrn_reflns_theta_min 1.481
_diffrn_source_current 30.0
_diffrn_source_power 1.2
_diffrn_source_voltage 40.0
_exptl_absorpt_coefficient_mu 2.036
_exptl_absorpt_correction_T_max 0.7932
_exptl_absorpt_correction_T_min 0.7622
_exptl_absorpt_correction_type none
_exptl_absorpt_process_details SADABS
_exptl_crystal_colour 'metallic reddish colourless'
_exptl_crystal_colour_lustre metallic
_exptl_crystal_colour_modifier reddish
_exptl_crystal_colour_primary colourless
_exptl_crystal_density_diffrn 1.736
_exptl_crystal_density_method 'not measured'
_exptl_crystal_description Strip
_exptl_crystal_F_000 2636
_exptl_crystal_size_max 0.13
_exptl_crystal_size_mid 0.12
_exptl_crystal_size_min 0.11
_refine_diff_density_max 1.189
_refine_diff_density_min -0.892
_refine_diff_density_rms 0.080
_refine_ls_extinction_method none
_refine_ls_goodness_of_fit_ref 1.062
_refine_ls_hydrogen_treatment constr
_refine_ls_matrix_type full
_refine_ls_number_parameters 640
_refine_ls_number_reflns 12793
_refine_ls_number_restraints 0
_refine_ls_restrained_S_all 1.062
_refine_ls_R_factor_all 0.0523
_refine_ls_R_factor_gt 0.0361
_refine_ls_shift/su_max 0.002
_refine_ls_shift/su_mean 0.000
_refine_ls_structure_factor_coef Fsqd
_refine_ls_weighting_details 'w=1/[\s^2^(Fo^2^)+(0.0292P)^2^+6.2278P] where P=(Fo^2^+2Fc^2^)/3'
_refine_ls_weighting_scheme calc
_refine_ls_wR_factor_gt 0.0764
_refine_ls_wR_factor_ref 0.0833
_reflns_Friedel_coverage 0.000
_reflns_number_gt 10290
_reflns_number_total 12793
_reflns_threshold_expression 'I > 2\s(I)'
_cod_data_source_file d4ce00886c2.cif
_cod_data_source_block 1_CCDC9
_cod_depositor_comments 'Adding full bibliography for 7249611--7249621.cif.'
_cod_database_code 7249620
_shelx_shelxl_version_number 2018/3
_shelx_space_group_comment
;
The symmetry employed for this shelxl refinement is uniquely defined
by the following loop, which should always be used as a source of
symmetry information in preference to the above space-group names.
They are only intended as comments.
;
_olex2_refinement_description
;
1. Fixed Uiso
 At 1.2 times of:
  All C(H) groups, All C(H,H) groups
2.a Secondary CH2 refined with riding coordinates:
 C78(H78A,H78B)
2.b Aromatic/amide H refined with riding coordinates:
 C3(H3), C4(H4), C6(H6), C10(H10), C11(H11), C13(H13), C17(H17), C19(H19),
 C20(H20), C23(H23), C25(H25), C26(H26), C32(H32), C36(H36), C37(H37), C38(H38),
  C44(H44), C45(H45), C46(H46), C50(H50), C300(H300), C333(H333)
;
_olex2_submission_special_instructions 'No special instructions were received'

loop_
_space_group_symop_operation_xyz
'x, y, z'
'-x+1/2, y+1/2, -z+1/2'
'-x, -y, -z'
'x-1/2, -y-1/2, z-1/2'

loop_
_atom_site_label
_atom_site_type_symbol
_atom_site_fract_x
_atom_site_fract_y
_atom_site_fract_z
_atom_site_U_iso_or_equiv
_atom_site_adp_type
_atom_site_occupancy
_atom_site_site_symmetry_order
_atom_site_calc_flag
_atom_site_refinement_flags_posn
_atom_site_refinement_flags_adp
_atom_site_refinement_flags_occupancy
_atom_site_disorder_assembly
_atom_site_disorder_group
Sm1 Sm -0.08097(2) 0.06201(2) 0.47671(2) 0.02507(5) Uani 1 1 d . . . . .
Co1 Co -0.24183(3) 0.18503(2) 0.38562(4) 0.04086(11) Uani 1 1 d . . . . .
Cl1 Cl 0.01894(11) 0.30108(4) 0.45196(12) 0.0932(5) Uani 1 1 d . . . . .
N1 N -0.3219(2) 0.24975(11) 0.3484(2) 0.0461(7) Uani 1 1 d . . . . .
C1 C 0.0709(2) 0.21008(12) 0.5328(2) 0.0384(7) Uani 1 1 d . . . . .
O1 O -0.10753(19) 0.21789(9) 0.4524(2) 0.0520(7) Uani 1 1 d . . . . .
Cl2 Cl 0.33068(9) 0.15277(5) 0.70500(10) 0.0839(4) Uani 1 1 d . . . . .
C2 C 0.1003(3) 0.25785(14) 0.5227(3) 0.0546(10) Uani 1 1 d . . . . .
O2 O -0.04475(19) 0.14536(8) 0.4895(2) 0.0593(8) Uani 1 1 d . . . . .
N2 N -0.3877(2) 0.15942(12) 0.2952(3) 0.0520(8) Uani 1 1 d . . . . .
Cl3 Cl -0.42144(10) -0.04690(9) 0.10083(14) 0.1347(8) Uani 1 1 d . . . . .
O3 O -0.0133(2) 0.07287(9) 0.65649(18) 0.0531(7) Uani 1 1 d . . . . .
C3 C 0.1991(4) 0.27261(18) 0.5702(4) 0.0837(16) Uani 1 1 d . . . . .
H3 H 0.218209 0.304612 0.563929 0.100 Uiso 1 1 calc R U . . .
Cl4 Cl 0.04034(9) -0.01562(6) 0.15994(9) 0.0816(4) Uani 1 1 d . . . . .
C4 C 0.2695(4) 0.2407(2) 0.6266(4) 0.0786(15) Uani 1 1 d . . . . .
H4 H 0.335658 0.250985 0.658561 0.094 Uiso 1 1 calc R U . . .
Cl5 Cl -0.30232(13) -0.20748(5) 0.63183(12) 0.0954(5) Uani 1 1 d . . . . .
O5 O -0.08319(17) -0.07162(8) 0.5463(2) 0.0506(7) Uani 1 1 d . . . . .
C5 C 0.2415(3) 0.19384(16) 0.6352(3) 0.0545(10) Uani 1 1 d . . . . .
Cl6 Cl -0.38981(9) -0.00692(5) 0.42580(11) 0.0847(4) Uani 1 1 d . . . . .
C6 C 0.1440(2) 0.17864(13) 0.5900(3) 0.0425(8) Uani 1 1 d . . . . .
H6 H 0.126204 0.146570 0.597604 0.051 Uiso 1 1 calc R U . . .
O6 O -0.17144(17) -0.00245(8) 0.5239(2) 0.0450(6) Uani 1 1 d . . . . .
O7 O -0.15664(19) 0.08458(9) 0.31250(17) 0.0475(6) Uani 1 1 d . . . . .
Cl7 Cl 0.14911(13) 0.13868(11) 0.12442(16) 0.1706(11) Uani 1 1 d . . . . .
C7 C -0.0349(2) 0.19009(11) 0.4875(3) 0.0366(7) Uani 1 1 d . . . . .
Cl8 Cl -0.30660(8) 0.08953(5) 0.06417(9) 0.0679(3) Uani 1 1 d . . . . .
C8 C -0.1217(3) -0.03319(11) 0.2254(2) 0.0349(7) Uani 1 1 d . . . . .
O8 O -0.1913(2) 0.16222(10) 0.27324(19) 0.0521(6) Uani 1 1 d . . . . .
Cl9 Cl -0.30307(12) -0.01329(6) 0.76084(11) 0.1022(5) Uani 1 1 d . . . . .
O9 O -0.22795(18) 0.09817(8) 0.50138(19) 0.0443(6) Uani 1 1 d . . . . .
C9 C -0.0883(3) -0.02620(14) 0.1440(3) 0.0463(8) Uani 1 1 d . . . . .
Cl10 Cl -0.37219(11) 0.20642(5) 0.65489(14) 0.1020(5) Uani 1 1 d . . . . .
O10 O -0.2875(2) 0.17164(9) 0.5059(2) 0.0542(7) Uani 1 1 d . . . . .
C10 C -0.1567(4) -0.02597(16) 0.0504(3) 0.0623(11) Uani 1 1 d . . . . .
H10 H -0.133209 -0.021041 -0.003859 0.075 Uiso 1 1 calc R U . . .
O11 O -0.05612(17) -0.01074(8) 0.39369(16) 0.0382(5) Uani 1 1 d . . . . .
C11 C -0.2581(4) -0.03296(17) 0.0378(3) 0.0652(12) Uani 1 1 d . . . . .
H11 H -0.303894 -0.033633 -0.025069 0.078 Uiso 1 1 calc R U . . .
C12 C -0.2921(3) -0.03893(17) 0.1173(3) 0.0629(12) Uani 1 1 d . . . . .
C13 C -0.2250(3) -0.03859(14) 0.2118(3) 0.0497(9) Uani 1 1 d . . . . .
H13 H -0.249704 -0.041999 0.265679 0.060 Uiso 1 1 calc R U . . .
C14 C -0.0494(2) -0.03885(11) 0.3267(2) 0.0329(7) Uani 1 1 d . . . . .
C15 C -0.3581(3) -0.06075(14) 0.4917(3) 0.0484(9) Uani 1 1 d . . . . .
C16 C -0.2581(2) -0.07624(12) 0.5327(2) 0.0357(7) Uani 1 1 d . . . . .
C17 C -0.2430(3) -0.12183(12) 0.5761(3) 0.0421(8) Uani 1 1 d . . . . .
H17 H -0.176857 -0.133392 0.602999 0.051 Uiso 1 1 calc R U . . .
C18 C -0.3249(3) -0.15040(14) 0.5799(3) 0.0552(10) Uani 1 1 d . . . . .
C19 C -0.4234(3) -0.13360(19) 0.5422(4) 0.0717(14) Uani 1 1 d . . . . .
H19 H -0.478380 -0.152311 0.546839 0.086 Uiso 1 1 calc R U . . .
C20 C -0.4393(3) -0.08915(18) 0.4979(4) 0.0696(13) Uani 1 1 d . . . . .
H20 H -0.505693 -0.077755 0.471557 0.084 Uiso 1 1 calc R U . . .
C21 C -0.1636(2) -0.04741(12) 0.5343(3) 0.0371(7) Uani 1 1 d . . . . .
C22 C -0.1188(3) 0.11683(13) 0.1734(2) 0.0414(8) Uani 1 1 d . . . . .
C23 C -0.0172(3) 0.1278(2) 0.1851(3) 0.0708(13) Uani 1 1 d . . . . .
H23 H 0.025078 0.136650 0.246663 0.085 Uiso 1 1 calc R U . . .
C24 C 0.0215(4) 0.1257(2) 0.1066(4) 0.0830(16) Uani 1 1 d . . . . .
C25 C -0.0397(4) 0.1131(2) 0.0152(4) 0.0778(15) Uani 1 1 d . . . . .
H25 H -0.013089 0.112281 -0.037754 0.093 Uiso 1 1 calc R U . . .
C26 C -0.1398(4) 0.10178(18) 0.0022(3) 0.0681(12) Uani 1 1 d . . . . .
H26 H -0.181615 0.093043 -0.059650 0.082 Uiso 1 1 calc R U . . .
C27 C -0.1788(3) 0.10333(13) 0.0810(3) 0.0457(8) Uani 1 1 d . . . . .
C28 C -0.1590(2) 0.12128(13) 0.2597(2) 0.0386(7) Uani 1 1 d . . . . .
C29 C -0.3022(2) 0.11512(14) 0.6278(2) 0.0402(8) Uani 1 1 d . . . . .
C31 C -0.3211(3) 0.04785(19) 0.7301(3) 0.0660(13) Uani 1 1 d . . . . .
C32 C -0.3680(4) 0.0774(3) 0.7806(4) 0.0882(18) Uani 1 1 d . . . . .
H32 H -0.390308 0.064793 0.831302 0.106 Uiso 1 1 calc R U . . .
C34 C -0.3494(3) 0.14534(18) 0.6796(3) 0.0626(12) Uani 1 1 d . . . . .
C35 C -0.2696(2) 0.12989(12) 0.5396(2) 0.0334(7) Uani 1 1 d . . . . .
C36 C -0.4166(3) 0.11481(18) 0.2663(4) 0.0734(14) Uani 1 1 d . . . . .
H36 H -0.371235 0.089463 0.290462 0.088 Uiso 1 1 calc R U . . .
C37 C -0.5856(4) 0.2755(3) 0.1961(4) 0.091(2) Uani 1 1 d . . . . .
H37 H -0.630371 0.301421 0.176143 0.109 Uiso 1 1 calc R U . . .
C38 C -0.5778(4) 0.1406(3) 0.1657(4) 0.098(2) Uani 1 1 d . . . . .
H38 H -0.641128 0.133726 0.121299 0.117 Uiso 1 1 calc R U . . .
C39 C -0.5521(3) 0.1887(2) 0.1946(3) 0.0730(14) Uani 1 1 d . . . . .
C41 C -0.4859(3) 0.28411(19) 0.2605(3) 0.0667(13) Uani 1 1 d . . . . .
C42 C -0.4535(3) 0.19646(17) 0.2598(3) 0.0521(10) Uani 1 1 d . . . . .
C43 C -0.4196(3) 0.24438(15) 0.2909(3) 0.0494(9) Uani 1 1 d . . . . .
C44 C -0.2880(4) 0.29361(14) 0.3793(3) 0.0585(11) Uani 1 1 d . . . . .
H44 H -0.221065 0.297136 0.419070 0.070 Uiso 1 1 calc R U . . .
C45 C -0.3502(5) 0.33523(16) 0.3536(4) 0.0774(15) Uani 1 1 d . . . . .
H45 H -0.325125 0.365790 0.376434 0.093 Uiso 1 1 calc R U . . .
C46 C -0.4481(5) 0.3298(2) 0.2945(4) 0.0847(18) Uani 1 1 d . . . . .
H46 H -0.490018 0.356953 0.276751 0.102 Uiso 1 1 calc R U . . .
C50 C -0.5113(4) 0.1039(2) 0.2018(5) 0.097(2) Uani 1 1 d . . . . .
H50 H -0.529002 0.071871 0.183560 0.117 Uiso 1 1 calc R U . . .
C78 C -0.6160(4) 0.2309(3) 0.1639(4) 0.101(2) Uani 1 1 d . . . . .
H78A H -0.633930 0.232086 0.092811 0.121 Uiso 1 1 calc R U . . .
H78B H -0.678766 0.224780 0.180248 0.121 Uiso 1 1 calc R U . . .
C300 C -0.2878(3) 0.06650(15) 0.6557(3) 0.0482(9) Uani 1 1 d . . . . .
H300 H -0.254715 0.046074 0.622918 0.058 Uiso 1 1 calc R U . . .
C333 C -0.3823(4) 0.1255(3) 0.7567(4) 0.0866(18) Uani 1 1 d . . . . .
H333 H -0.414069 0.145418 0.791629 0.104 Uiso 1 1 calc R U . . .

loop_
_atom_site_aniso_label
_atom_site_aniso_U_11
_atom_site_aniso_U_22
_atom_site_aniso_U_33
_atom_site_aniso_U_23
_atom_site_aniso_U_13
_atom_site_aniso_U_12
Sm1 0.02358(7) 0.02245(7) 0.02957(8) -0.00015(6) 0.00845(5) -0.00028(6)
Co1 0.0367(2) 0.0319(2) 0.0543(3) -0.0002(2) 0.0139(2) 0.00762(19)
Cl1 0.0957(9) 0.0512(7) 0.1225(12) 0.0339(7) 0.0161(9) -0.0181(6)
N1 0.0545(18) 0.0403(16) 0.0485(18) 0.0071(14) 0.0226(15) 0.0119(14)
C1 0.0398(17) 0.0395(18) 0.0397(18) -0.0096(14) 0.0175(15) -0.0120(14)
O1 0.0416(13) 0.0379(14) 0.0715(18) -0.0009(12) 0.0088(13) 0.0037(11)
Cl2 0.0483(6) 0.1036(10) 0.0844(9) -0.0163(7) -0.0044(6) 0.0110(6)
C2 0.058(2) 0.044(2) 0.063(3) -0.0038(18) 0.020(2) -0.0196(18)
O2 0.0397(13) 0.0266(12) 0.102(2) -0.0026(13) 0.0065(14) -0.0082(10)
N2 0.0412(17) 0.057(2) 0.061(2) -0.0085(16) 0.0204(15) -0.0013(15)
Cl3 0.0456(7) 0.221(2) 0.1162(13) 0.0419(14) -0.0086(8) -0.0060(10)
O3 0.0692(17) 0.0449(14) 0.0355(13) -0.0111(11) 0.0006(12) 0.0231(13)
C3 0.076(3) 0.059(3) 0.105(4) -0.003(3) 0.010(3) -0.041(3)
Cl4 0.0665(7) 0.1203(11) 0.0669(7) 0.0069(7) 0.0331(6) -0.0171(7)
C4 0.055(3) 0.088(4) 0.084(4) -0.023(3) 0.007(3) -0.035(3)
Cl5 0.1368(13) 0.0573(7) 0.1098(11) 0.0159(7) 0.0635(10) -0.0301(8)
O5 0.0338(12) 0.0372(13) 0.091(2) 0.0072(13) 0.0336(13) -0.0009(10)
C5 0.044(2) 0.067(3) 0.049(2) -0.019(2) 0.0094(18) -0.0077(19)
Cl6 0.0556(6) 0.0699(8) 0.1092(11) 0.0180(7) -0.0058(7) 0.0058(6)
C6 0.0361(17) 0.0438(19) 0.048(2) -0.0101(16) 0.0127(16) -0.0061(14)
O6 0.0403(13) 0.0296(12) 0.0758(18) -0.0004(11) 0.0336(13) -0.0039(10)
O7 0.0577(15) 0.0471(14) 0.0350(13) 0.0078(11) 0.0094(12) 0.0059(12)
Cl7 0.0780(10) 0.319(3) 0.1393(17) -0.0750(19) 0.0693(11) -0.0697(15)
C7 0.0364(16) 0.0298(16) 0.0468(19) -0.0043(14) 0.0171(15) -0.0063(13)
Cl8 0.0515(6) 0.0835(8) 0.0654(7) -0.0187(6) 0.0123(5) -0.0092(5)
C8 0.0440(18) 0.0300(16) 0.0276(15) -0.0027(12) 0.0059(14) 0.0023(13)
O8 0.0571(16) 0.0541(16) 0.0490(15) 0.0108(12) 0.0214(13) 0.0194(13)
Cl9 0.1019(10) 0.1226(12) 0.0837(9) 0.0464(9) 0.0295(8) -0.0319(9)
O9 0.0473(14) 0.0423(13) 0.0543(15) 0.0055(11) 0.0318(12) 0.0117(11)
C9 0.056(2) 0.048(2) 0.0356(19) -0.0004(16) 0.0141(17) -0.0022(17)
Cl10 0.0892(9) 0.0845(9) 0.1532(15) -0.0543(10) 0.0678(10) 0.0013(7)
O10 0.0601(16) 0.0413(14) 0.0677(18) 0.0060(13) 0.0291(14) 0.0142(12)
C10 0.085(3) 0.069(3) 0.031(2) 0.0043(19) 0.014(2) -0.001(2)
O11 0.0461(13) 0.0373(12) 0.0290(11) -0.0082(9) 0.0078(10) 0.0048(10)
C11 0.076(3) 0.070(3) 0.035(2) 0.0061(19) -0.007(2) 0.001(2)
C12 0.048(2) 0.073(3) 0.055(3) 0.009(2) -0.004(2) 0.001(2)
C13 0.047(2) 0.060(2) 0.040(2) 0.0084(18) 0.0107(17) 0.0065(18)
C14 0.0401(17) 0.0309(16) 0.0280(15) -0.0018(12) 0.0106(13) -0.0027(13)
C15 0.0362(17) 0.049(2) 0.059(2) -0.0059(18) 0.0128(17) -0.0078(16)
C16 0.0337(16) 0.0368(17) 0.0416(18) -0.0064(14) 0.0189(14) -0.0081(13)
C17 0.0431(18) 0.0401(18) 0.049(2) -0.0039(15) 0.0219(16) -0.0093(15)
C18 0.070(3) 0.049(2) 0.058(2) -0.0053(18) 0.036(2) -0.026(2)
C19 0.055(3) 0.078(3) 0.091(4) -0.017(3) 0.035(3) -0.038(2)
C20 0.032(2) 0.078(3) 0.098(4) -0.016(3) 0.017(2) -0.017(2)
C21 0.0322(16) 0.0342(17) 0.052(2) -0.0024(14) 0.0227(15) -0.0065(13)
C22 0.0430(18) 0.048(2) 0.0343(18) 0.0061(15) 0.0127(15) 0.0078(15)
C23 0.047(2) 0.119(4) 0.047(2) -0.013(3) 0.013(2) -0.006(2)
C24 0.057(3) 0.131(5) 0.071(3) -0.016(3) 0.034(3) -0.020(3)
C25 0.082(3) 0.108(4) 0.060(3) -0.013(3) 0.046(3) -0.014(3)
C26 0.074(3) 0.091(3) 0.040(2) -0.013(2) 0.018(2) -0.003(3)
C27 0.048(2) 0.047(2) 0.042(2) 0.0011(16) 0.0141(17) 0.0027(16)
C28 0.0343(16) 0.047(2) 0.0318(17) 0.0038(15) 0.0059(14) 0.0054(14)
C29 0.0257(15) 0.060(2) 0.0379(18) -0.0127(16) 0.0144(14) -0.0090(15)
C31 0.047(2) 0.107(4) 0.044(2) 0.007(2) 0.0132(19) -0.021(2)
C32 0.070(3) 0.153(6) 0.051(3) -0.009(3) 0.033(3) -0.033(4)
C34 0.041(2) 0.088(3) 0.066(3) -0.034(2) 0.027(2) -0.012(2)
C35 0.0203(13) 0.0394(17) 0.0412(18) -0.0059(14) 0.0101(13) -0.0023(12)
C36 0.054(3) 0.070(3) 0.101(4) -0.024(3) 0.031(3) -0.016(2)
C37 0.062(3) 0.140(6) 0.080(4) 0.058(4) 0.033(3) 0.045(4)
C38 0.051(3) 0.166(7) 0.077(4) -0.020(4) 0.018(3) -0.040(4)
C39 0.038(2) 0.131(5) 0.052(3) 0.010(3) 0.0168(19) -0.002(3)
C41 0.069(3) 0.083(3) 0.062(3) 0.043(2) 0.040(2) 0.039(2)
C42 0.0387(19) 0.080(3) 0.043(2) 0.007(2) 0.0216(17) 0.0067(19)
C43 0.046(2) 0.066(3) 0.043(2) 0.0196(18) 0.0232(17) 0.0216(18)
C44 0.082(3) 0.039(2) 0.062(3) 0.0073(18) 0.033(2) 0.014(2)
C45 0.122(5) 0.043(2) 0.086(4) 0.018(2) 0.059(4) 0.024(3)
C46 0.111(4) 0.074(3) 0.090(4) 0.050(3) 0.062(4) 0.055(3)
C50 0.061(3) 0.113(5) 0.124(5) -0.042(4) 0.036(3) -0.038(3)
C78 0.045(3) 0.198(8) 0.064(3) 0.053(4) 0.023(2) 0.023(4)
C300 0.0354(17) 0.073(3) 0.0375(18) 0.0059(18) 0.0123(15) -0.0127(17)
C333 0.057(3) 0.146(6) 0.071(3) -0.047(4) 0.041(3) -0.017(3)

loop_
_atom_type_symbol
_atom_type_description
_atom_type_scat_dispersion_real
_atom_type_scat_dispersion_imag
_atom_type_scat_source
C C 0.0033 0.0016 'International Tables Vol C Tables 4.2.6.8 and 6.1.1.4'
H H 0.0000 0.0000 'International Tables Vol C Tables 4.2.6.8 and 6.1.1.4'
Cl Cl 0.1484 0.1585 'International Tables Vol C Tables 4.2.6.8 and 6.1.1.4'
Co Co 0.3494 0.9721 'International Tables Vol C Tables 4.2.6.8 and 6.1.1.4'
N N 0.0061 0.0033 'International Tables Vol C Tables 4.2.6.8 and 6.1.1.4'
O O 0.0106 0.0060 'International Tables Vol C Tables 4.2.6.8 and 6.1.1.4'
Sm Sm -0.1638 3.4418 'International Tables Vol C Tables 4.2.6.8 and 6.1.1.4'

loop_
_geom_angle_atom_site_label_1
_geom_angle_atom_site_label_2
_geom_angle_atom_site_label_3
_geom_angle
_geom_angle_site_symmetry_1
_geom_angle_site_symmetry_3
_geom_angle_publ_flag
O2 Sm1 Sm1 136.45(6) . 3_556 ?
O2 Sm1 O3 78.16(10) . . ?
O2 Sm1 O5 73.44(9) . 3_556 ?
O2 Sm1 O6 145.75(9) . . ?
O2 Sm1 O7 80.79(10) . . ?
O2 Sm1 O9 75.32(9) . . ?
O2 Sm1 O11 112.34(8) . 3_556 ?
O2 Sm1 O11 142.89(10) . . ?
O2 Sm1 C14 94.78(9) . 3_556 ?
O3 Sm1 Sm1 84.89(5) . 3_556 ?
O3 Sm1 O11 50.46(7) . 3_556 ?
O3 Sm1 C14 25.03(8) . 3_556 ?
O5 Sm1 Sm1 67.60(6) 3_556 3_556 ?
O5 Sm1 O3 92.74(10) 3_556 . ?
O5 Sm1 O11 75.40(8) 3_556 . ?
O5 Sm1 O11 69.33(9) 3_556 3_556 ?
O5 Sm1 C14 79.64(10) 3_556 3_556 ?
O6 Sm1 Sm1 68.12(6) . 3_556 ?
O6 Sm1 O3 82.20(10) . . ?
O6 Sm1 O5 135.70(8) . 3_556 ?
O6 Sm1 O11 71.22(8) . . ?
O6 Sm1 O11 73.97(8) . 3_556 ?
O6 Sm1 C14 77.73(9) . 3_556 ?
O7 Sm1 Sm1 116.73(6) . 3_556 ?
O7 Sm1 O3 157.22(9) . . ?
O7 Sm1 O5 89.50(10) . 3_556 ?
O7 Sm1 O6 111.49(9) . . ?
O7 Sm1 O9 83.77(9) . . ?
O7 Sm1 O11 79.29(8) . . ?
O7 Sm1 O11 149.15(8) . 3_556 ?
O7 Sm1 C14 169.07(9) . 3_556 ?
O9 Sm1 Sm1 141.84(6) . 3_556 ?
O9 Sm1 O3 82.59(9) . . ?
O9 Sm1 O5 148.70(8) . 3_556 ?
O9 Sm1 O6 74.53(8) . . ?
O9 Sm1 O11 125.89(8) . 3_556 ?
O9 Sm1 O11 132.47(8) . . ?
O9 Sm1 C14 104.88(9) . 3_556 ?
O11 Sm1 Sm1 35.02(5) 3_556 3_556 ?
O11 Sm1 Sm1 38.87(5) . 3_556 ?
O11 Sm1 O3 123.17(8) . . ?
O11 Sm1 O11 73.89(8) . 3_556 ?
O11 Sm1 C14 25.46(7) 3_556 3_556 ?
O11 Sm1 C14 98.96(8) . 3_556 ?
C14 Sm1 Sm1 60.22(6) 3_556 3_556 ?
N1 Co1 N2 78.46(13) . . ?
O1 Co1 N1 94.37(12) . . ?
O1 Co1 N2 170.13(12) . . ?
O1 Co1 O8 92.02(12) . . ?
O1 Co1 O10 98.52(12) . . ?
O8 Co1 N1 110.02(11) . . ?
O8 Co1 N2 84.19(12) . . ?
O8 Co1 O10 151.32(11) . . ?
O10 Co1 N1 95.76(11) . . ?
O10 Co1 N2 89.03(12) . . ?
C43 N1 Co1 114.5(3) . . ?
C44 N1 Co1 126.2(3) . . ?
C44 N1 C43 119.3(3) . . ?
C2 C1 C7 124.8(3) . . ?
C6 C1 C2 117.8(3) . . ?
C6 C1 C7 117.4(3) . . ?
C7 O1 Co1 115.2(2) . . ?
C1 C2 Cl1 123.4(3) . . ?
C3 C2 Cl1 116.8(3) . . ?
C3 C2 C1 119.8(4) . . ?
C7 O2 Sm1 173.0(3) . . ?
C36 N2 Co1 129.2(3) . . ?
C36 N2 C42 118.6(4) . . ?
C42 N2 Co1 112.0(3) . . ?
C14 O3 Sm1 97.80(19) 3_556 . ?
C2 C3 H3 119.5 . . ?
C4 C3 C2 121.0(4) . . ?
C4 C3 H3 119.5 . . ?
C3 C4 H4 120.3 . . ?
C5 C4 C3 119.3(4) . . ?
C5 C4 H4 120.3 . . ?
C21 O5 Sm1 138.5(2) . 3_556 ?
C4 C5 Cl2 119.7(3) . . ?
C4 C5 C6 120.7(4) . . ?
C6 C5 Cl2 119.6(3) . . ?
C1 C6 H6 119.3 . . ?
C5 C6 C1 121.4(4) . . ?
C5 C6 H6 119.3 . . ?
C21 O6 Sm1 137.9(2) . . ?
C28 O7 Sm1 137.5(2) . . ?
O1 C7 C1 120.4(3) . . ?
O1 C7 O2 122.9(3) . . ?
O2 C7 C1 116.8(3) . . ?
C9 C8 C14 122.3(3) . . ?
C13 C8 C9 118.5(3) . . ?
C13 C8 C14 119.0(3) . . ?
C28 O8 Co1 128.5(2) . . ?
C35 O9 Sm1 151.1(2) . . ?
C8 C9 Cl4 119.3(3) . . ?
C8 C9 C10 120.8(4) . . ?
C10 C9 Cl4 119.8(3) . . ?
C35 O10 Co1 114.8(2) . . ?
C9 C10 H10 120.0 . . ?
C11 C10 C9 120.0(4) . . ?
C11 C10 H10 120.0 . . ?
Sm1 O11 Sm1 106.11(8) . 3_556 ?
C14 O11 Sm1 160.6(2) . . ?
C14 O11 Sm1 90.38(18) . 3_556 ?
C10 C11 H11 120.2 . . ?
C12 C11 C10 119.7(4) . . ?
C12 C11 H11 120.2 . . ?
C11 C12 Cl3 119.4(3) . . ?
C11 C12 C13 121.2(4) . . ?
C13 C12 Cl3 119.4(4) . . ?
C8 C13 C12 119.7(4) . . ?
C8 C13 H13 120.1 . . ?
C12 C13 H13 120.1 . . ?
O3 C14 Sm1 57.17(16) 3_556 3_556 ?
O3 C14 C8 119.1(3) 3_556 . ?
O3 C14 O11 121.2(3) 3_556 . ?
C8 C14 Sm1 172.9(2) . 3_556 ?
O11 C14 Sm1 64.17(16) . 3_556 ?
O11 C14 C8 119.6(3) . . ?
C16 C15 Cl6 123.2(3) . . ?
C20 C15 Cl6 115.9(3) . . ?
C20 C15 C16 120.8(4) . . ?
C15 C16 C21 125.4(3) . . ?
C17 C16 C15 117.6(3) . . ?
C17 C16 C21 117.0(3) . . ?
C16 C17 H17 119.5 . . ?
C18 C17 C16 121.0(4) . . ?
C18 C17 H17 119.5 . . ?
C17 C18 Cl5 119.3(3) . . ?
C19 C18 Cl5 120.3(3) . . ?
C19 C18 C17 120.4(4) . . ?
C18 C19 H19 120.5 . . ?
C20 C19 C18 119.1(4) . . ?
C20 C19 H19 120.5 . . ?
C15 C20 H20 119.5 . . ?
C19 C20 C15 120.9(4) . . ?
C19 C20 H20 119.5 . . ?
O5 C21 C16 115.9(3) . . ?
O6 C21 O5 125.7(3) . . ?
O6 C21 C16 118.4(3) . . ?
C23 C22 C28 119.0(3) . . ?
C27 C22 C23 117.9(4) . . ?
C27 C22 C28 123.1(3) . . ?
C22 C23 H23 119.7 . . ?
C24 C23 C22 120.5(4) . . ?
C24 C23 H23 119.7 . . ?
C23 C24 Cl7 119.2(4) . . ?
C25 C24 Cl7 120.1(4) . . ?
C25 C24 C23 120.7(4) . . ?
C24 C25 H25 120.1 . . ?
C26 C25 C24 119.8(4) . . ?
C26 C25 H25 120.1 . . ?
C25 C26 H26 120.1 . . ?
C25 C26 C27 119.8(4) . . ?
C27 C26 H26 120.1 . . ?
C22 C27 Cl8 118.9(3) . . ?
C26 C27 Cl8 119.8(3) . . ?
C26 C27 C22 121.3(4) . . ?
O7 C28 C22 118.5(3) . . ?
O8 C28 O7 125.7(3) . . ?
O8 C28 C22 115.8(3) . . ?
C34 C29 C35 125.4(4) . . ?
C34 C29 C300 118.0(4) . . ?
C300 C29 C35 116.5(3) . . ?
C32 C31 Cl9 119.8(4) . . ?
C32 C31 C300 120.0(5) . . ?
C300 C31 Cl9 120.2(4) . . ?
C31 C32 H32 120.0 . . ?
C333 C32 C31 120.0(5) . . ?
C333 C32 H32 120.0 . . ?
C29 C34 Cl10 123.8(4) . . ?
C29 C34 C333 119.1(5) . . ?
C333 C34 Cl10 117.1(4) . . ?
O9 C35 C29 117.3(3) . . ?
O10 C35 O9 122.8(3) . . ?
O10 C35 C29 119.8(3) . . ?
N2 C36 H36 118.4 . . ?
N2 C36 C50 123.1(5) . . ?
C50 C36 H36 118.4 . . ?
C41 C37 H37 119.3 . . ?
C78 C37 H37 119.3 . . ?
C78 C37 C41 121.3(5) . . ?
C39 C38 H38 119.7 . . ?
C50 C38 H38 119.7 . . ?
C50 C38 C39 120.6(5) . . ?
C38 C39 C42 116.4(5) . . ?
C38 C39 C78 126.5(5) . . ?
C42 C39 C78 117.1(6) . . ?
C43 C41 C37 118.6(5) . . ?
C46 C41 C37 124.3(5) . . ?
C46 C41 C43 117.1(5) . . ?
N2 C42 C39 122.3(4) . . ?
N2 C42 C43 117.4(3) . . ?
C39 C42 C43 120.3(4) . . ?
N1 C43 C41 122.3(4) . . ?
N1 C43 C42 117.5(3) . . ?
C41 C43 C42 120.1(4) . . ?
N1 C44 H44 119.1 . . ?
N1 C44 C45 121.9(5) . . ?
C45 C44 H44 119.1 . . ?
C44 C45 H45 120.6 . . ?
C46 C45 C44 118.7(5) . . ?
C46 C45 H45 120.6 . . ?
C41 C46 H46 119.7 . . ?
C45 C46 C41 120.7(4) . . ?
C45 C46 H46 119.7 . . ?
C36 C50 H50 120.5 . . ?
C38 C50 C36 119.0(6) . . ?
C38 C50 H50 120.5 . . ?
C37 C78 C39 122.4(5) . . ?
C37 C78 H78A 106.7 . . ?
C37 C78 H78B 106.7 . . ?
C39 C78 H78A 106.7 . . ?
C39 C78 H78B 106.7 . . ?
H78A C78 H78B 106.6 . . ?
C29 C300 H300 119.0 . . ?
C31 C300 C29 122.0(4) . . ?
C31 C300 H300 119.0 . . ?
C32 C333 C34 120.9(5) . . ?
C32 C333 H333 119.6 . . ?
C34 C333 H333 119.6 . . ?

loop_
_geom_bond_atom_site_label_1
_geom_bond_atom_site_label_2
_geom_bond_distance
_geom_bond_site_symmetry_2
_geom_bond_publ_flag
Sm1 Sm1 4.0162(8) 3_556 ?
Sm1 O2 2.341(2) . ?
Sm1 O3 2.472(2) . ?
Sm1 O5 2.380(2) 3_556 ?
Sm1 O6 2.371(2) . ?
Sm1 O7 2.346(2) . ?
Sm1 O9 2.362(2) . ?
Sm1 O11 2.623(2) 3_556 ?
Sm1 O11 2.399(2) . ?
Sm1 C14 2.915(3) 3_556 ?
Co1 N1 2.076(3) . ?
Co1 O1 2.019(3) . ?
Co1 N2 2.152(3) . ?
Co1 O8 2.022(3) . ?
Co1 O10 2.024(3) . ?
Cl1 C2 1.735(4) . ?
N1 C43 1.355(5) . ?
N1 C44 1.321(5) . ?
C1 C2 1.394(5) . ?
C1 C6 1.391(5) . ?
C1 C7 1.506(4) . ?
O1 C7 1.238(4) . ?
Cl2 C5 1.744(4) . ?
C2 C3 1.384(6) . ?
O2 C7 1.239(4) . ?
N2 C36 1.317(5) . ?
N2 C42 1.355(5) . ?
Cl3 C12 1.731(5) . ?
O3 C14 1.245(4) 3_556 ?
C3 H3 0.9300 . ?
C3 C4 1.375(7) . ?
Cl4 C9 1.734(4) . ?
C4 H4 0.9300 . ?
C4 C5 1.360(6) . ?
Cl5 C18 1.724(4) . ?
O5 C21 1.255(4) . ?
C5 C6 1.366(5) . ?
Cl6 C15 1.739(4) . ?
C6 H6 0.9300 . ?
O6 C21 1.246(4) . ?
O7 C28 1.254(4) . ?
Cl7 C24 1.728(5) . ?
Cl8 C27 1.737(4) . ?
C8 C9 1.380(5) . ?
C8 C13 1.378(5) . ?
C8 C14 1.498(4) . ?
O8 C28 1.245(4) . ?
Cl9 C31 1.737(5) . ?
O9 C35 1.251(4) . ?
C9 C10 1.386(5) . ?
Cl10 C34 1.726(5) . ?
O10 C35 1.241(4) . ?
C10 H10 0.9300 . ?
C10 C11 1.361(6) . ?
O11 C14 1.253(4) . ?
C11 H11 0.9300 . ?
C11 C12 1.356(6) . ?
C12 C13 1.389(5) . ?
C13 H13 0.9300 . ?
C15 C16 1.388(5) . ?
C15 C20 1.384(5) . ?
C16 C17 1.386(5) . ?
C16 C21 1.512(4) . ?
C17 H17 0.9300 . ?
C17 C18 1.383(5) . ?
C18 C19 1.378(6) . ?
C19 H19 0.9300 . ?
C19 C20 1.363(7) . ?
C20 H20 0.9300 . ?
C22 C23 1.384(5) . ?
C22 C27 1.382(5) . ?
C22 C28 1.493(5) . ?
C23 H23 0.9300 . ?
C23 C24 1.374(6) . ?
C24 C25 1.368(7) . ?
C25 H25 0.9300 . ?
C25 C26 1.365(6) . ?
C26 H26 0.9300 . ?
C26 C27 1.378(6) . ?
C29 C34 1.392(5) . ?
C29 C35 1.508(5) . ?
C29 C300 1.393(5) . ?
C31 C32 1.366(8) . ?
C31 C300 1.370(5) . ?
C32 H32 0.9300 . ?
C32 C333 1.364(8) . ?
C34 C333 1.414(7) . ?
C36 H36 0.9300 . ?
C36 C50 1.383(7) . ?
C37 H37 0.9300 . ?
C37 C41 1.423(8) . ?
C37 C78 1.330(8) . ?
C38 H38 0.9300 . ?
C38 C39 1.400(8) . ?
C38 C50 1.356(9) . ?
C39 C42 1.412(6) . ?
C39 C78 1.442(8) . ?
C41 C43 1.406(5) . ?
C41 C46 1.391(8) . ?
C42 C43 1.424(6) . ?
C44 H44 0.9300 . ?
C44 C45 1.410(6) . ?
C45 H45 0.9300 . ?
C45 C46 1.365(8) . ?
C46 H46 0.9300 . ?
C50 H50 0.9300 . ?
C78 H78A 0.9700 . ?
C78 H78B 0.9700 . ?
C300 H300 0.9300 . ?
C333 H333 0.9300 . ?

loop_
_geom_torsion_atom_site_label_1
_geom_torsion_atom_site_label_2
_geom_torsion_atom_site_label_3
_geom_torsion_atom_site_label_4
_geom_torsion
_geom_torsion_site_symmetry_1
_geom_torsion_site_symmetry_2
_geom_torsion_site_symmetry_3
_geom_torsion_site_symmetry_4
_geom_torsion_publ_flag
Sm1 O5 C21 O6 -17.7(6) 3_556 . . . ?
Sm1 O5 C21 C16 162.4(3) 3_556 . . . ?
Sm1 O6 C21 O5 20.8(6) . . . . ?
Sm1 O6 C21 C16 -159.2(2) . . . . ?
Sm1 O7 C28 O8 -60.2(5) . . . . ?
Sm1 O7 C28 C22 118.8(3) . . . . ?
Sm1 O9 C35 O10 81.3(6) . . . . ?
Sm1 O9 C35 C29 -101.1(5) . . . . ?
Sm1 O11 C14 Sm1 148.8(7) . . . 3_556 ?
Sm1 O11 C14 O3 145.2(5) . . . 3_556 ?
Sm1 O11 C14 O3 -3.6(3) 3_556 . . 3_556 ?
Sm1 O11 C14 C8 173.1(3) 3_556 . . . ?
Sm1 O11 C14 C8 -38.1(8) . . . . ?
Co1 N1 C43 C41 178.4(3) . . . . ?
Co1 N1 C43 C42 -2.7(4) . . . . ?
Co1 N1 C44 C45 -176.8(3) . . . . ?
Co1 O1 C7 C1 175.6(2) . . . . ?
Co1 O1 C7 O2 -6.1(5) . . . . ?
Co1 N2 C36 C50 -175.0(4) . . . . ?
Co1 N2 C42 C39 176.7(3) . . . . ?
Co1 N2 C42 C43 -3.4(4) . . . . ?
Co1 O8 C28 O7 3.9(5) . . . . ?
Co1 O8 C28 C22 -175.1(2) . . . . ?
Co1 O10 C35 O9 -1.1(4) . . . . ?
Co1 O10 C35 C29 -178.6(2) . . . . ?
Cl1 C2 C3 C4 -178.9(4) . . . . ?
N1 C44 C45 C46 -0.5(7) . . . . ?
C1 C2 C3 C4 0.8(8) . . . . ?
Cl2 C5 C6 C1 -179.3(3) . . . . ?
C2 C1 C6 C5 0.2(5) . . . . ?
C2 C1 C7 O1 -13.2(5) . . . . ?
C2 C1 C7 O2 168.3(4) . . . . ?
C2 C3 C4 C5 0.4(9) . . . . ?
N2 C36 C50 C38 0.4(9) . . . . ?
N2 C42 C43 N1 4.2(5) . . . . ?
N2 C42 C43 C41 -177.0(3) . . . . ?
Cl3 C12 C13 C8 178.8(3) . . . . ?
C3 C4 C5 Cl2 179.0(4) . . . . ?
C3 C4 C5 C6 -1.2(7) . . . . ?
Cl4 C9 C10 C11 -178.2(4) . . . . ?
C4 C5 C6 C1 0.9(6) . . . . ?
Cl5 C18 C19 C20 -177.4(4) . . . . ?
Cl6 C15 C16 C17 -174.4(3) . . . . ?
Cl6 C15 C16 C21 5.7(5) . . . . ?
Cl6 C15 C20 C19 175.6(4) . . . . ?
C6 C1 C2 Cl1 178.6(3) . . . . ?
C6 C1 C2 C3 -1.1(6) . . . . ?
C6 C1 C7 O1 165.9(3) . . . . ?
C6 C1 C7 O2 -12.6(5) . . . . ?
Cl7 C24 C25 C26 178.5(5) . . . . ?
C7 C1 C2 Cl1 -2.3(6) . . . . ?
C7 C1 C2 C3 178.0(4) . . . . ?
C7 C1 C6 C5 -178.9(3) . . . . ?
C8 C9 C10 C11 -0.3(6) . . . . ?
Cl9 C31 C32 C333 180.0(4) . . . . ?
Cl9 C31 C300 C29 179.0(3) . . . . ?
C9 C8 C13 C12 2.7(6) . . . . ?
C9 C8 C14 O3 -59.5(5) . . . 3_556 ?
C9 C8 C14 O11 123.7(4) . . . . ?
C9 C10 C11 C12 1.6(7) . . . . ?
Cl10 C34 C333 C32 179.5(4) . . . . ?
C10 C11 C12 Cl3 179.1(4) . . . . ?
C10 C11 C12 C13 -0.7(7) . . . . ?
C11 C12 C13 C8 -1.5(7) . . . . ?
C13 C8 C9 Cl4 176.1(3) . . . . ?
C13 C8 C9 C10 -1.8(5) . . . . ?
C13 C8 C14 O3 115.7(4) . . . 3_556 ?
C13 C8 C14 O11 -61.1(4) . . . . ?
C14 C8 C9 Cl4 -8.6(5) . . . . ?
C14 C8 C9 C10 173.5(3) . . . . ?
C14 C8 C13 C12 -172.8(4) . . . . ?
C15 C16 C17 C18 -1.2(5) . . . . ?
C15 C16 C21 O5 -159.0(4) . . . . ?
C15 C16 C21 O6 21.0(5) . . . . ?
C16 C15 C20 C19 -1.7(7) . . . . ?
C16 C17 C18 Cl5 178.4(3) . . . . ?
C16 C17 C18 C19 -1.3(6) . . . . ?
C17 C16 C21 O5 21.1(5) . . . . ?
C17 C16 C21 O6 -158.8(3) . . . . ?
C17 C18 C19 C20 2.3(7) . . . . ?
C18 C19 C20 C15 -0.8(7) . . . . ?
C20 C15 C16 C17 2.7(6) . . . . ?
C20 C15 C16 C21 -177.2(4) . . . . ?
C21 C16 C17 C18 178.7(3) . . . . ?
C22 C23 C24 Cl7 -179.0(4) . . . . ?
C22 C23 C24 C25 0.5(9) . . . . ?
C23 C22 C27 Cl8 -179.8(3) . . . . ?
C23 C22 C27 C26 -1.4(6) . . . . ?
C23 C22 C28 O7 -91.8(5) . . . . ?
C23 C22 C28 O8 87.3(5) . . . . ?
C23 C24 C25 C26 -1.1(9) . . . . ?
C24 C25 C26 C27 0.3(8) . . . . ?
C25 C26 C27 Cl8 179.3(4) . . . . ?
C25 C26 C27 C22 0.9(7) . . . . ?
C27 C22 C23 C24 0.7(7) . . . . ?
C27 C22 C28 O7 89.8(4) . . . . ?
C27 C22 C28 O8 -91.1(4) . . . . ?
C28 C22 C23 C24 -177.8(5) . . . . ?
C28 C22 C27 Cl8 -1.4(5) . . . . ?
C28 C22 C27 C26 177.0(4) . . . . ?
C29 C34 C333 C32 0.2(7) . . . . ?
C31 C32 C333 C34 0.3(8) . . . . ?
C32 C31 C300 C29 -1.3(6) . . . . ?
C34 C29 C35 O9 180.0(3) . . . . ?
C34 C29 C35 O10 -2.4(5) . . . . ?
C34 C29 C300 C31 1.8(5) . . . . ?
C35 C29 C34 Cl10 -3.8(5) . . . . ?
C35 C29 C34 C333 175.5(4) . . . . ?
C35 C29 C300 C31 -175.2(3) . . . . ?
C36 N2 C42 C39 1.2(6) . . . . ?
C36 N2 C42 C43 -178.9(4) . . . . ?
C37 C41 C43 N1 176.9(4) . . . . ?
C37 C41 C43 C42 -1.9(6) . . . . ?
C37 C41 C46 C45 -177.8(5) . . . . ?
C38 C39 C42 N2 -1.9(6) . . . . ?
C38 C39 C42 C43 178.1(4) . . . . ?
C38 C39 C78 C37 179.2(6) . . . . ?
C39 C38 C50 C36 -1.3(9) . . . . ?
C39 C42 C43 N1 -175.9(3) . . . . ?
C39 C42 C43 C41 3.0(6) . . . . ?
C41 C37 C78 C39 2.4(9) . . . . ?
C42 N2 C36 C50 -0.4(7) . . . . ?
C42 C39 C78 C37 -1.3(8) . . . . ?
C43 N1 C44 C45 -0.4(6) . . . . ?
C43 C41 C46 C45 0.9(7) . . . . ?
C44 N1 C43 C41 1.6(5) . . . . ?
C44 N1 C43 C42 -179.5(3) . . . . ?
C44 C45 C46 C41 0.2(7) . . . . ?
C46 C41 C43 N1 -1.9(6) . . . . ?
C46 C41 C43 C42 179.3(4) . . . . ?
C50 C38 C39 C42 2.0(8) . . . . ?
C50 C38 C39 C78 -178.5(5) . . . . ?
C78 C37 C41 C43 -0.8(7) . . . . ?
C78 C37 C41 C46 177.9(5) . . . . ?
C78 C39 C42 N2 178.5(4) . . . . ?
C78 C39 C42 C43 -1.4(6) . . . . ?
C300 C29 C34 Cl10 179.6(3) . . . . ?
C300 C29 C34 C333 -1.1(5) . . . . ?
C300 C29 C35 O9 -3.3(4) . . . . ?
C300 C29 C35 O10 174.3(3) . . . . ?
C300 C31 C32 C333 0.3(7) . . . . ?
